data_4324326
loop_
_publ_author_name
'Garam Park'
'Hojin Yang'
'Tae Ho Kim'
'Jineun Kim'

_publ_contact_author_address
; 
Department of Chemistry(BK21)and Research Institute of Natural Science 
Jinju 660-701, Republic of Korea 
;
_publ_contact_author_email jekim@gnu.ac.kr
_publ_contact_author_fax +82-55-758-5532
_publ_contact_author_name 'Jineun Kim'
_publ_contact_author_phone +82-55-751-6024
_publ_section_title
;
 Copper(I) Coordination Polymers of
 N,N'-Bis[3-(methylthio)propyl]pyromellitic Diimide: Crystal
 Transformation and Solvatochromism by Halogen-\p Interactions
;
_journal_name_full 'Inorganic Chemistry'
_journal_page_first 961
_journal_page_last 968
_journal_paper_doi 10.1021/ic101562p
_journal_volume 50
_journal_year 2011
_chemical_formula_sum 'C18 H20 Cu I N2 O4 S2'
_chemical_formula_weight 582.92
_chemical_name_systematic
; 
 ? 
;
_space_group_IT_number 2
_symmetry_cell_setting triclinic
_symmetry_space_group_name_Hall '-P 1'
_symmetry_space_group_name_H-M 'P -1'
_atom_sites_solution_hydrogens geom
_atom_sites_solution_primary direct
_atom_sites_solution_secondary difmap
_audit_creation_method SHELXTL
_cell_angle_alpha 100.062(11)
_cell_angle_beta 99.706(10)
_cell_angle_gamma 90.402(10)
_cell_formula_units_Z 2
_cell_length_a 7.2384(14)
_cell_length_b 7.7561(15)
_cell_length_c 19.188(4)
_cell_measurement_reflns_used 9720
_cell_measurement_temperature 173(2)
_cell_measurement_theta_max 28.37
_cell_measurement_theta_min 2.67
_cell_volume 1044.8(4)
_computing_cell_refinement 'Bruker SAINT'
_computing_data_collection 'Bruker APEX2'
_computing_data_reduction 'Bruker SAINT'
_computing_molecular_graphics 'Bruker SHELXTL'
_computing_publication_material 'Bruker SHELXTL'
_computing_structure_refinement 'SHELXL-97 (Sheldrick, 2008)'
_computing_structure_solution 'SHELXS-97 (Sheldrick, 2008)'
_diffrn_ambient_temperature 173(2)
_diffrn_measured_fraction_theta_full 0.995
_diffrn_measured_fraction_theta_max 0.995
_diffrn_measurement_device_type 'Bruker APEX-II CCD'
_diffrn_measurement_method '\f and \w scans'
_diffrn_radiation_monochromator graphite
_diffrn_radiation_source 'fine-focus sealed tube'
_diffrn_radiation_type MoK\a
_diffrn_radiation_wavelength 0.71073
_diffrn_reflns_av_R_equivalents 0.0478
_diffrn_reflns_av_sigmaI/netI 0.0456
_diffrn_reflns_limit_h_max 9
_diffrn_reflns_limit_h_min -9
_diffrn_reflns_limit_k_max 9
_diffrn_reflns_limit_k_min -9
_diffrn_reflns_limit_l_max 24
_diffrn_reflns_limit_l_min -24
_diffrn_reflns_number 16887
_diffrn_reflns_theta_full 27.00
_diffrn_reflns_theta_max 27.00
_diffrn_reflns_theta_min 2.19
_exptl_absorpt_coefficient_mu 2.750
_exptl_absorpt_correction_T_max 0.9221
_exptl_absorpt_correction_T_min 0.7338
_exptl_absorpt_correction_type multi-scan
_exptl_absorpt_process_details 'SADABS (Sheldrick, 1996)'
_exptl_crystal_colour yellow
_exptl_crystal_density_diffrn 1.853
_exptl_crystal_description plate
_exptl_crystal_F_000 576
_exptl_crystal_size_max 0.12
_exptl_crystal_size_mid 0.09
_exptl_crystal_size_min 0.03
_refine_diff_density_max 4.105
_refine_diff_density_min -1.089
_refine_diff_density_rms 0.240
_refine_ls_extinction_method none
_refine_ls_goodness_of_fit_ref 1.097
_refine_ls_hydrogen_treatment constr
_refine_ls_matrix_type full
_refine_ls_number_parameters 255
_refine_ls_number_reflns 4538
_refine_ls_number_restraints 0
_refine_ls_restrained_S_all 1.097
_refine_ls_R_factor_all 0.0798
_refine_ls_R_factor_gt 0.0647
_refine_ls_shift/su_max 0.001
_refine_ls_shift/su_mean <0.001
_refine_ls_structure_factor_coef Fsqd
_refine_ls_weighting_details 'calc w=1/[\s^2^(Fo^2^)+(0.0888P)^2^+13.4223P] where P=(Fo^2^+2Fc^2^)/3'
_refine_ls_weighting_scheme calc
_refine_ls_wR_factor_gt 0.1811
_refine_ls_wR_factor_ref 0.1876
_reflns_number_gt 3847
_reflns_number_total 4538
_reflns_threshold_expression I>2\s(I)
_cod_data_source_file ic101562p_si_002_2.cif
_cod_data_source_block 1
_cod_original_cell_volume 1044.7(4)
_cod_database_code 4324326

loop_
_symmetry_equiv_pos_as_xyz
'x, y, z'
'-x, -y, -z'

loop_
_atom_site_label
_atom_site_type_symbol
_atom_site_fract_x
_atom_site_fract_y
_atom_site_fract_z
_atom_site_U_iso_or_equiv
_atom_site_adp_type
_atom_site_occupancy
_atom_site_symmetry_multiplicity
_atom_site_calc_flag
_atom_site_refinement_flags
Cu1 Cu 0.96417(14) 0.96331(13) 0.42575(6) 0.0268(3) Uani 1 1 d .
I1 I 0.78410(7) 1.20401(7) 0.49976(3) 0.02472(19) Uani 1 1 d .
S1 S 0.7508(3) 0.7651(3) 0.34792(11) 0.0260(4) Uani 1 1 d .
S2 S 1.1156(3) 1.0983(3) 0.35035(11) 0.0267(4) Uani 1 1 d .
O1 O -0.0089(11) 0.8555(10) 0.1607(4) 0.0478(18) Uani 1 1 d .
O2 O 0.5005(9) 0.5573(10) 0.0992(4) 0.0425(16) Uani 1 1 d .
O3 O 0.9791(10) 1.2084(10) 0.0797(4) 0.0418(16) Uani 1 1 d .
O4 O 0.4526(10) 1.2519(10) 0.1830(4) 0.0455(17) Uani 1 1 d .
N1 N 0.2740(11) 0.7269(11) 0.1458(4) 0.0354(17) Uani 1 1 d .
N2 N 0.7439(11) 1.2553(11) 0.1473(4) 0.0344(17) Uani 1 1 d .
C1 C 0.7104(17) 0.5856(14) 0.3919(6) 0.047(3) Uani 1 1 d .
H1A H 0.6532 0.6285 0.4341 0.070 Uiso 1 1 calc R
H1B H 0.8301 0.5332 0.4069 0.070 Uiso 1 1 calc R
H1C H 0.6261 0.4973 0.3586 0.070 Uiso 1 1 calc R
C2 C 0.5191(13) 0.8508(13) 0.3404(5) 0.037(2) Uani 1 1 d .
H2A H 0.4703 0.8460 0.3852 0.044 Uiso 1 1 calc R
H2B H 0.5272 0.9753 0.3353 0.044 Uiso 1 1 calc R
C3 C 0.3804(14) 0.7502(13) 0.2763(5) 0.036(2) Uani 1 1 d .
H3A H 0.4106 0.6247 0.2681 0.044 Uiso 1 1 calc R
H3B H 0.2511 0.7592 0.2867 0.044 Uiso 1 1 calc R
C4 C 0.3934(15) 0.8263(15) 0.2101(5) 0.044(2) Uani 1 1 d .
H4A H 0.3549 0.9495 0.2175 0.053 Uiso 1 1 calc R
H4B H 0.5253 0.8259 0.2024 0.053 Uiso 1 1 calc R
C5 C 0.0815(14) 0.7512(13) 0.1285(5) 0.036(2) Uani 1 1 d .
C6 C 0.0183(13) 0.6226(12) 0.0598(5) 0.0315(19) Uani 1 1 d .
C7 C 0.1700(13) 0.5337(13) 0.0408(5) 0.0334(19) Uani 1 1 d .
C8 C 0.3373(13) 0.6027(13) 0.0966(5) 0.0335(19) Uani 1 1 d .
C9 C -0.1585(13) 0.5904(13) 0.0202(5) 0.0334(19) Uani 1 1 d .
H9 H -0.2647 0.6496 0.0340 0.040 Uiso 1 1 calc R
C10 C 1.2292(16) 1.2922(15) 0.4073(6) 0.048(3) Uani 1 1 d .
H10A H 1.2849 1.3633 0.3781 0.072 Uiso 1 1 calc R
H10B H 1.3278 1.2586 0.4435 0.072 Uiso 1 1 calc R
H10C H 1.1368 1.3603 0.4311 0.072 Uiso 1 1 calc R
C11 C 0.9307(13) 1.1892(13) 0.2953(5) 0.0339(19) Uani 1 1 d .
H11A H 0.8564 1.0925 0.2615 0.041 Uiso 1 1 calc R
H11B H 0.8465 1.2506 0.3263 0.041 Uiso 1 1 calc R
C12 C 0.9996(14) 1.3168(14) 0.2526(5) 0.038(2) Uani 1 1 d .
H12A H 1.0695 1.4161 0.2865 0.045 Uiso 1 1 calc R
H12B H 1.0877 1.2569 0.2230 0.045 Uiso 1 1 calc R
C13 C 0.8444(15) 1.3863(13) 0.2048(5) 0.038(2) Uani 1 1 d .
H13A H 0.7540 1.4418 0.2344 0.046 Uiso 1 1 calc R
H13B H 0.8972 1.4786 0.1834 0.046 Uiso 1 1 calc R
C14 C 0.8186(13) 1.1834(12) 0.0880(5) 0.0324(19) Uani 1 1 d .
C15 C 0.6662(13) 1.0787(12) 0.0365(5) 0.0335(19) Uani 1 1 d .
C16 C 0.5048(13) 1.0972(12) 0.0670(5) 0.0331(19) Uani 1 1 d .
C17 C 0.5518(13) 1.2095(13) 0.1387(5) 0.034(2) Uani 1 1 d .
C18 C 0.6653(14) 0.9847(14) -0.0320(5) 0.039(2) Uani 1 1 d .
H18 H 0.7743 0.9768 -0.0537 0.047 Uiso 1 1 calc R

loop_
_atom_site_aniso_label
_atom_site_aniso_U_11
_atom_site_aniso_U_22
_atom_site_aniso_U_33
_atom_site_aniso_U_23
_atom_site_aniso_U_13
_atom_site_aniso_U_12
Cu1 0.0275(5) 0.0248(5) 0.0260(5) 0.0038(4) -0.0012(4) 0.0038(4)
I1 0.0239(3) 0.0232(3) 0.0262(3) 0.0041(2) 0.0018(2) 0.00781(19)
S1 0.0247(9) 0.0245(10) 0.0249(10) -0.0008(8) -0.0017(8) 0.0042(7)
S2 0.0251(9) 0.0294(10) 0.0256(10) 0.0057(8) 0.0032(8) 0.0073(8)
O1 0.053(4) 0.045(4) 0.041(4) -0.003(3) 0.006(4) 0.004(3)
O2 0.029(3) 0.055(4) 0.041(4) 0.011(3) -0.001(3) -0.007(3)
O3 0.036(4) 0.047(4) 0.044(4) 0.011(3) 0.010(3) -0.002(3)
O4 0.045(4) 0.048(4) 0.045(4) -0.001(3) 0.019(3) 0.000(3)
N1 0.029(4) 0.044(5) 0.030(4) 0.003(3) -0.003(3) -0.004(3)
N2 0.037(4) 0.036(4) 0.032(4) 0.011(3) 0.006(3) 0.011(3)
C1 0.056(6) 0.034(5) 0.047(6) 0.016(5) -0.012(5) -0.008(5)
C2 0.038(5) 0.035(5) 0.029(5) -0.002(4) -0.008(4) 0.007(4)
C3 0.035(5) 0.040(5) 0.030(5) 0.004(4) -0.003(4) -0.003(4)
C4 0.042(5) 0.054(6) 0.030(5) 0.004(4) -0.006(4) -0.018(5)
C5 0.038(5) 0.036(5) 0.032(5) 0.007(4) 0.000(4) -0.005(4)
C6 0.031(4) 0.037(5) 0.027(4) 0.008(4) 0.001(4) 0.000(4)
C7 0.030(4) 0.045(5) 0.024(4) 0.012(4) -0.006(3) 0.003(4)
C8 0.032(5) 0.038(5) 0.030(5) 0.014(4) -0.003(4) -0.004(4)
C9 0.030(4) 0.038(5) 0.032(5) 0.006(4) 0.005(4) -0.001(4)
C10 0.044(6) 0.053(7) 0.043(6) 0.001(5) 0.003(5) -0.017(5)
C11 0.034(5) 0.038(5) 0.028(5) 0.006(4) 0.000(4) -0.002(4)
C12 0.038(5) 0.042(5) 0.031(5) 0.005(4) 0.002(4) -0.002(4)
C13 0.055(6) 0.033(5) 0.025(5) 0.005(4) 0.005(4) -0.010(4)
C14 0.033(5) 0.034(5) 0.033(5) 0.012(4) 0.007(4) 0.009(4)
C15 0.032(4) 0.036(5) 0.037(5) 0.014(4) 0.009(4) 0.004(4)
C16 0.038(5) 0.035(5) 0.032(5) 0.013(4) 0.013(4) 0.006(4)
C17 0.035(5) 0.038(5) 0.032(5) 0.009(4) 0.008(4) 0.007(4)
C18 0.040(5) 0.051(6) 0.028(5) 0.009(4) 0.010(4) 0.021(4)

loop_
_atom_type_symbol
_atom_type_description
_atom_type_scat_dispersion_real
_atom_type_scat_dispersion_imag
_atom_type_scat_source
C C 0.0033 0.0016 'International Tables Vol C Tables 4.2.6.8 and 6.1.1.4'
H H 0.0000 0.0000 'International Tables Vol C Tables 4.2.6.8 and 6.1.1.4'
N N 0.0061 0.0033 'International Tables Vol C Tables 4.2.6.8 and 6.1.1.4'
O O 0.0106 0.0060 'International Tables Vol C Tables 4.2.6.8 and 6.1.1.4'
S S 0.1246 0.1234 'International Tables Vol C Tables 4.2.6.8 and 6.1.1.4'
Cu Cu 0.3201 1.2651 'International Tables Vol C Tables 4.2.6.8 and 6.1.1.4'
I I -0.4742 1.8119 'International Tables Vol C Tables 4.2.6.8 and 6.1.1.4'

loop_
_geom_angle_atom_site_label_1
_geom_angle_atom_site_label_2
_geom_angle_atom_site_label_3
_geom_angle
_geom_angle_site_symmetry_1
_geom_angle_site_symmetry_3
S1 Cu1 S2 104.31(9) . .
S1 Cu1 I1 109.99(7) . 2_776
S2 Cu1 I1 107.57(6) . 2_776
S1 Cu1 I1 109.75(6) . .
S2 Cu1 I1 108.04(6) . .
I1 Cu1 I1 116.45(4) 2_776 .
S1 Cu1 Cu1 130.19(8) . 2_776
S2 Cu1 Cu1 125.50(8) . 2_776
I1 Cu1 Cu1 58.50(4) 2_776 2_776
I1 Cu1 Cu1 57.95(4) . 2_776
Cu1 I1 Cu1 63.55(4) 2_776 .
C1 S1 C2 98.4(5) . .
C1 S1 Cu1 108.5(4) . .
C2 S1 Cu1 110.3(3) . .
C11 S2 C10 101.6(5) . .
C11 S2 Cu1 104.5(3) . .
C10 S2 Cu1 104.6(4) . .
C8 N1 C5 112.7(8) . .
C8 N1 C4 124.3(8) . .
C5 N1 C4 123.0(9) . .
C14 N2 C17 111.4(8) . .
C14 N2 C13 122.8(8) . .
C17 N2 C13 124.8(8) . .
S1 C1 H1A 109.5 . .
S1 C1 H1B 109.5 . .
H1A C1 H1B 109.5 . .
S1 C1 H1C 109.5 . .
H1A C1 H1C 109.5 . .
H1B C1 H1C 109.5 . .
C3 C2 S1 113.1(7) . .
C3 C2 H2A 109.0 . .
S1 C2 H2A 109.0 . .
C3 C2 H2B 109.0 . .
S1 C2 H2B 108.9 . .
H2A C2 H2B 107.8 . .
C4 C3 C2 109.4(8) . .
C4 C3 H3A 109.8 . .
C2 C3 H3A 109.8 . .
C4 C3 H3B 109.8 . .
C2 C3 H3B 109.8 . .
H3A C3 H3B 108.2 . .
N1 C4 C3 111.8(8) . .
N1 C4 H4A 109.3 . .
C3 C4 H4A 109.3 . .
N1 C4 H4B 109.3 . .
C3 C4 H4B 109.3 . .
H4A C4 H4B 107.9 . .
O1 C5 N1 126.7(9) . .
O1 C5 C6 128.7(9) . .
N1 C5 C6 104.6(8) . .
C7 C6 C9 122.5(9) . .
C7 C6 C5 108.8(8) . .
C9 C6 C5 128.8(9) . .
C6 C7 C9 122.8(9) . 2_565
C6 C7 C8 107.3(8) . .
C9 C7 C8 129.9(9) 2_565 .
O2 C8 N1 125.5(9) . .
O2 C8 C7 127.8(9) . .
N1 C8 C7 106.7(8) . .
C7 C9 C6 114.7(9) 2_565 .
C7 C9 H9 122.6 2_565 .
C6 C9 H9 122.6 . .
S2 C10 H10A 109.5 . .
S2 C10 H10B 109.5 . .
H10A C10 H10B 109.5 . .
S2 C10 H10C 109.5 . .
H10A C10 H10C 109.5 . .
H10B C10 H10C 109.5 . .
C12 C11 S2 113.6(7) . .
C12 C11 H11A 108.8 . .
S2 C11 H11A 108.8 . .
C12 C11 H11B 108.8 . .
S2 C11 H11B 108.8 . .
H11A C11 H11B 107.7 . .
C13 C12 C11 113.0(8) . .
C13 C12 H12A 109.0 . .
C11 C12 H12A 109.0 . .
C13 C12 H12B 109.0 . .
C11 C12 H12B 109.0 . .
H12A C12 H12B 107.8 . .
N2 C13 C12 114.4(8) . .
N2 C13 H13A 108.7 . .
C12 C13 H13A 108.7 . .
N2 C13 H13B 108.7 . .
C12 C13 H13B 108.7 . .
H13A C13 H13B 107.6 . .
O3 C14 N2 125.2(9) . .
O3 C14 C15 127.5(9) . .
N2 C14 C15 107.2(8) . .
C18 C15 C16 122.1(9) . .
C18 C15 C14 130.6(9) . .
C16 C15 C14 107.2(8) . .
C15 C16 C18 121.9(9) . 2_675
C15 C16 C17 108.5(9) . .
C18 C16 C17 129.5(8) 2_675 .
O4 C17 N2 125.4(9) . .
O4 C17 C16 129.0(9) . .
N2 C17 C16 105.6(8) . .
C15 C18 C16 115.9(9) . 2_675
C15 C18 H18 122.1 . .
C16 C18 H18 122.1 2_675 .

loop_
_geom_bond_atom_site_label_1
_geom_bond_atom_site_label_2
_geom_bond_distance
_geom_bond_site_symmetry_2
Cu1 S1 2.317(2) .
Cu1 S2 2.332(2) .
Cu1 I1 2.6174(12) 2_776
Cu1 I1 2.6330(12) .
Cu1 Cu1 2.765(2) 2_776
I1 Cu1 2.6174(12) 2_776
S1 C1 1.795(10) .
S1 C2 1.800(10) .
S2 C11 1.788(10) .
S2 C10 1.799(11) .
O1 C5 1.198(12) .
O2 C8 1.230(12) .
O3 C14 1.218(11) .
O4 C17 1.208(11) .
N1 C8 1.365(13) .
N1 C5 1.399(12) .
N1 C4 1.470(12) .
N2 C14 1.374(12) .
N2 C17 1.408(12) .
N2 C13 1.451(12) .
C1 H1A 0.9800 .
C1 H1B 0.9800 .
C1 H1C 0.9800 .
C2 C3 1.539(13) .
C2 H2A 0.9900 .
C2 H2B 0.9900 .
C3 C4 1.508(14) .
C3 H3A 0.9900 .
C3 H3B 0.9900 .
C4 H4A 0.9900 .
C4 H4B 0.9900 .
C5 C6 1.508(13) .
C6 C7 1.368(13) .
C6 C9 1.370(13) .
C7 C9 1.369(13) 2_565
C7 C8 1.501(13) .
C9 C7 1.369(13) 2_565
C9 H9 0.9500 .
C10 H10A 0.9800 .
C10 H10B 0.9800 .
C10 H10C 0.9800 .
C11 C12 1.521(13) .
C11 H11A 0.9900 .
C11 H11B 0.9900 .
C12 C13 1.493(14) .
C12 H12A 0.9900 .
C12 H12B 0.9900 .
C13 H13A 0.9900 .
C13 H13B 0.9900 .
C14 C15 1.481(14) .
C15 C18 1.386(14) .
C15 C16 1.390(12) .
C16 C18 1.390(15) 2_675
C16 C17 1.478(14) .
C18 C16 1.390(15) 2_675
C18 H18 0.9500 .

loop_
_geom_torsion_atom_site_label_1
_geom_torsion_atom_site_label_2
_geom_torsion_atom_site_label_3
_geom_torsion_atom_site_label_4
_geom_torsion
_geom_torsion_site_symmetry_1
_geom_torsion_site_symmetry_4
S1 Cu1 I1 Cu1 125.75(9) . 2_776
S2 Cu1 I1 Cu1 -121.11(8) . 2_776
I1 Cu1 I1 Cu1 0.0 2_776 2_776
S2 Cu1 S1 C1 151.8(4) . .
I1 Cu1 S1 C1 36.7(5) 2_776 .
I1 Cu1 S1 C1 -92.7(4) . .
Cu1 Cu1 S1 C1 -28.4(5) 2_776 .
S2 Cu1 S1 C2 -101.4(4) . .
I1 Cu1 S1 C2 143.5(4) 2_776 .
I1 Cu1 S1 C2 14.2(4) . .
Cu1 Cu1 S1 C2 78.4(4) 2_776 .
S1 Cu1 S2 C11 57.3(3) . .
I1 Cu1 S2 C11 174.1(3) 2_776 .
I1 Cu1 S2 C11 -59.4(3) . .
Cu1 Cu1 S2 C11 -122.4(3) 2_776 .
S1 Cu1 S2 C10 163.7(4) . .
I1 Cu1 S2 C10 -79.5(4) 2_776 .
I1 Cu1 S2 C10 47.0(4) . .
Cu1 Cu1 S2 C10 -16.1(4) 2_776 .
C1 S1 C2 C3 -81.1(8) . .
Cu1 S1 C2 C3 165.4(6) . .
S1 C2 C3 C4 -87.0(10) . .
C8 N1 C4 C3 -98.7(11) . .
C5 N1 C4 C3 81.8(12) . .
C2 C3 C4 N1 175.8(8) . .
C8 N1 C5 O1 -177.2(10) . .
C4 N1 C5 O1 2.4(16) . .
C8 N1 C5 C6 0.8(10) . .
C4 N1 C5 C6 -179.6(8) . .
O1 C5 C6 C7 177.7(10) . .
N1 C5 C6 C7 -0.3(10) . .
O1 C5 C6 C9 -3.1(17) . .
N1 C5 C6 C9 178.9(9) . .
C9 C6 C7 C9 2.0(17) . 2_565
C5 C6 C7 C9 -178.7(9) . 2_565
C9 C6 C7 C8 -179.6(9) . .
C5 C6 C7 C8 -0.3(10) . .
C5 N1 C8 O2 179.7(9) . .
C4 N1 C8 O2 0.1(15) . .
C5 N1 C8 C7 -1.0(10) . .
C4 N1 C8 C7 179.4(9) . .
C6 C7 C8 O2 -180.0(9) . .
C9 C7 C8 O2 -1.7(17) 2_565 .
C6 C7 C8 N1 0.8(10) . .
C9 C7 C8 N1 179.1(10) 2_565 .
C7 C6 C9 C7 -1.8(15) . 2_565
C5 C6 C9 C7 179.0(9) . 2_565
C10 S2 C11 C12 59.1(8) . .
Cu1 S2 C11 C12 167.7(6) . .
S2 C11 C12 C13 177.8(7) . .
C14 N2 C13 C12 -73.6(11) . .
C17 N2 C13 C12 118.2(10) . .
C11 C12 C13 N2 -65.2(11) . .
C17 N2 C14 O3 176.3(9) . .
C13 N2 C14 O3 6.7(14) . .
C17 N2 C14 C15 -1.3(10) . .
C13 N2 C14 C15 -170.9(8) . .
O3 C14 C15 C18 0.2(17) . .
N2 C14 C15 C18 177.8(10) . .
O3 C14 C15 C16 -175.9(9) . .
N2 C14 C15 C16 1.6(10) . .
C18 C15 C16 C18 3.2(16) . 2_675
C14 C15 C16 C18 179.8(8) . 2_675
C18 C15 C16 C17 -177.9(9) . .
C14 C15 C16 C17 -1.3(10) . .
C14 N2 C17 O4 178.4(9) . .
C13 N2 C17 O4 -12.2(15) . .
C14 N2 C17 C16 0.5(10) . .
C13 N2 C17 C16 169.9(8) . .
C15 C16 C17 O4 -177.3(10) . .
C18 C16 C17 O4 1.5(18) 2_675 .
C15 C16 C17 N2 0.6(10) . .
C18 C16 C17 N2 179.4(9) 2_675 .
C16 C15 C18 C16 -3.1(15) . 2_675
C14 C15 C18 C16 -178.7(9) . 2_675
